data_1562292
loop_
_publ_author_name
'M\;aczka, Miros\/law'
'Sobczak, Szymon'
'Kry\'s, Miko\/laj'
'Leite, Fabio Furtado'
'Paraguassu, Waldeci'
'Katrusiak, Andrzej'

_publ_section_title
;
 Mechanism of Pressure-Induced Phase Transitions and Structure--Property
 Relations in Methylhydrazinium Manganese Hypophosphite Perovskites
;
_journal_name_full 'The Journal of Physical Chemistry C'
_journal_paper_doi 10.1021/acs.jpcc.1c01998
_journal_year 2021
_chemical_formula_moiety 'H6 Mn O6 P3, C H7 N2'
_chemical_formula_sum 'C H13 Mn N2 O6 P3'
_chemical_formula_weight 296.98
_chemical_name_common MHyMnPO2
_space_group_crystal_system orthorhombic
_space_group_IT_number 62
_space_group_name_Hall '-P 2ac 2n'
_space_group_name_H-M_alt 'P n m a'
_atom_sites_solution_hydrogens mixed
_audit_creation_date 2021-02-14
_audit_creation_method
;
Olex2 1.3
(compiled 2020.11.12 svn.r5f609507 for OlexSys, GUI svn.r6257)
;
_audit_update_record
;
2021-02-25 deposited with the CCDC.	2021-02-26 downloaded from the CCDC.
;
_cell_angle_alpha 90
_cell_angle_beta 90
_cell_angle_gamma 90
_cell_formula_units_Z 4
_cell_length_a 9.1707(9)
_cell_length_b 13.1949(8)
_cell_length_c 8.3574(7)
_cell_measurement_reflns_used 4796
_cell_measurement_temperature 293(2)
_cell_measurement_theta_max 26.5640
_cell_measurement_theta_min 4.4330
_cell_volume 1011.30(14)
_computing_cell_refinement 'CrysAlisPro 1.171.38.43 (Rigaku OD, 2015)'
_computing_data_collection 'CrysAlisPro 1.171.38.43 (Rigaku OD, 2015)'
_computing_data_reduction 'CrysAlisPro 1.171.38.43 (Rigaku OD, 2015)'
_computing_molecular_graphics 'Olex2 1.3 (Dolomanov et al., 2009)'
_computing_publication_material 'Olex2 1.3 (Dolomanov et al., 2009)'
_computing_structure_refinement 'SHELXL 2018/3 (Sheldrick, 2015)'
_computing_structure_solution 'SHELXS  (Sheldrick, 2008)'
_diffrn_ambient_environment 'diamond-anvil cell'
_diffrn_ambient_pressure 890000
_diffrn_ambient_temperature 293(2)
_diffrn_measured_fraction_theta_full 0.627
_diffrn_measured_fraction_theta_max 0.453
_diffrn_measurement_device_type 'multiwire proportional'
_diffrn_measurement_method 'phi and omega scans'
_diffrn_radiation_type MoK\a
_diffrn_radiation_wavelength 0.71073
_diffrn_reflns_av_R_equivalents 0.0337
_diffrn_reflns_av_unetI/netI 0.0139
_diffrn_reflns_Laue_measured_fraction_full 0.627
_diffrn_reflns_Laue_measured_fraction_max 0.453
_diffrn_reflns_limit_h_max 8
_diffrn_reflns_limit_h_min -8
_diffrn_reflns_limit_k_max 16
_diffrn_reflns_limit_k_min -16
_diffrn_reflns_limit_l_max 8
_diffrn_reflns_limit_l_min -8
_diffrn_reflns_number 4796
_diffrn_reflns_point_group_measured_fraction_full 0.627
_diffrn_reflns_point_group_measured_fraction_max 0.453
_diffrn_reflns_theta_full 25.424
_diffrn_reflns_theta_max 26.815
_diffrn_reflns_theta_min 4.520
_exptl_absorpt_coefficient_mu 1.781
_exptl_absorpt_correction_T_max 1.000
_exptl_absorpt_correction_T_min 0.707
_exptl_absorpt_correction_type analytical
_exptl_crystal_colour colourless
_exptl_crystal_colour_primary colourless
_exptl_crystal_density_diffrn 1.951
_exptl_crystal_density_method 'not measured'
_exptl_crystal_description block
_exptl_crystal_F_000 604
_exptl_crystal_size_max 0.325
_exptl_crystal_size_mid 0.26
_exptl_crystal_size_min 0.132
_refine_diff_density_max 0.666
_refine_diff_density_min -0.586
_refine_diff_density_rms 0.118
_refine_ls_extinction_method none
_refine_ls_goodness_of_fit_ref 1.194
_refine_ls_hydrogen_treatment constr
_refine_ls_matrix_type full
_refine_ls_number_parameters 67
_refine_ls_number_reflns 513
_refine_ls_number_restraints 0
_refine_ls_restrained_S_all 1.194
_refine_ls_R_factor_all 0.0601
_refine_ls_R_factor_gt 0.0529
_refine_ls_shift/su_max 0.000
_refine_ls_shift/su_mean 0.000
_refine_ls_structure_factor_coef Fsqd
_refine_ls_weighting_details 'w=1/[\s^2^(Fo^2^)+(0.0794P)^2^+4.6699P] where P=(Fo^2^+2Fc^2^)/3'
_refine_ls_weighting_scheme calc
_refine_ls_wR_factor_gt 0.1452
_refine_ls_wR_factor_ref 0.1591
_reflns_Friedel_coverage 0.000
_reflns_number_gt 452
_reflns_number_total 513
_reflns_threshold_expression 'I > 2\s(I)'
_cod_data_source_file jp1c01998_si_002.cif
_cod_data_source_block mhymnpo2_0_89
_cod_database_code 1562292
_shelx_shelxl_version_number 2018/3
_shelx_space_group_comment
;
The symmetry employed for this shelxl refinement is uniquely defined
by the following loop, which should always be used as a source of
symmetry information in preference to the above space-group names.
They are only intended as comments.
;
_olex2_refinement_description
;
1. Others
 Fixed Sof: Mn1(0.5) P1(0.5) H1(0.5) H2(0.5) N2(0.5) H12(0.5) H11(0.5) N1(0.5)
 C1(0.5) H14(0.5) H13(0.5)
 Fixed U12: P1(0) N2(0) N1(0) C1(0)
 Fixed U23: P1(0) N2(0) N1(0) C1(0)
 Fixed Uiso: H1(0.036) H2(0.036) H4(0.048) H3(0.048) H12(0.035) H11(0.035)
 H10(0.046) H14(0.063) H15(0.063) H13(0.063)
 Fixed X: Mn1(0.5) H1(0.58837) H2(0.43121) H4(0.122681) H3(0.23317)
 H12(0.12362) H11(0.12362) H10(0.22284) H14(0.37135) H15(0.31225) H13(0.37017)
 Fixed Y: Mn1(0.5) P1(0.75) H1(0.75) H2(0.75) H4(0.55517) H3(0.563681)
 N2(0.25) H12(0.195718) H11(0.304282) N1(0.25) H10(0.20191) C1(0.25)
 H14(0.191661) H15(0.24882) H13(0.30952)
 Fixed Z: Mn1(0.5) H1(0.681101) H2(0.739549) H4(0.60075) H3(0.735489)
 H12(0.789424) H11(0.789424) H10(0.558821) H14(0.79746) H15(0.942889)
 H13(0.80035)
;
_olex2_submission_special_instructions 'No special instructions were received'

loop_
_space_group_symop_operation_xyz
'x, y, z'
'-x+1/2, -y, z+1/2'
'x+1/2, -y+1/2, -z+1/2'
'-x, y+1/2, -z'
'-x, -y, -z'
'x-1/2, y, -z-1/2'
'-x-1/2, y-1/2, z-1/2'
'x, -y-1/2, z'

loop_
_atom_site_label
_atom_site_type_symbol
_atom_site_fract_x
_atom_site_fract_y
_atom_site_fract_z
_atom_site_U_iso_or_equiv
_atom_site_adp_type
_atom_site_occupancy
_atom_site_site_symmetry_order
_atom_site_calc_flag
_atom_site_refinement_flags_posn
_atom_site_refinement_flags_adp
_atom_site_refinement_flags_occupancy
_atom_site_disorder_assembly
_atom_site_disorder_group
Mn1 Mn 0.500000 0.500000 0.500000 0.0218(6) Uani 1 2 d S . P . .
P1 P 0.4822(4) 0.750000 0.6533(3) 0.0299(8) Uani 1 2 d S T P . .
H1 H 0.588370 0.750000 0.681101 0.036 Uiso 1 2 d S U P . .
H2 H 0.431210 0.750000 0.739549 0.036 Uiso 1 2 d S U P . .
P2 P 0.1685(3) 0.51785(13) 0.6567(3) 0.0318(8) Uani 1 1 d . . . . .
H4 H 0.122681 0.555170 0.600750 0.048 Uiso 1 1 d . U . . .
H3 H 0.233170 0.563681 0.735489 0.048 Uiso 1 1 d . U . . .
O3 O 0.0708(7) 0.4547(3) 0.7611(6) 0.0345(14) Uani 1 1 d . . . . .
O2 O 0.2752(7) 0.4615(4) 0.5592(7) 0.0382(16) Uani 1 1 d . . . . .
O1 O 0.4627(8) 0.6549(4) 0.5644(8) 0.0481(18) Uani 1 1 d . . . . .
N1 N 0.1712(11) 0.250000 0.7537(10) 0.029(2) Uani 1 2 d S T P . .
H12 H 0.123620 0.195718 0.789424 0.035 Uiso 0.5 1 calc R U P . .
H11 H 0.123620 0.304282 0.789424 0.035 Uiso 0.5 1 calc R U P . .
N2 N 0.1623(11) 0.250000 0.5819(11) 0.032(2) Uani 1 2 d S T P . .
H10 H 0.222840 0.201910 0.558821 0.046 Uiso 1 1 d . U . . .
C1 C 0.3141(18) 0.250000 0.8253(16) 0.043(4) Uani 1 2 d S T P . .
H14 H 0.371350 0.191661 0.797460 0.063 Uiso 0.5 1 d . U P . .
H15 H 0.312250 0.248820 0.942889 0.063 Uiso 1 2 d S U P . .
H13 H 0.370170 0.309520 0.800350 0.063 Uiso 0.5 1 d . U P . .

loop_
_atom_site_aniso_label
_atom_site_aniso_U_11
_atom_site_aniso_U_22
_atom_site_aniso_U_33
_atom_site_aniso_U_23
_atom_site_aniso_U_13
_atom_site_aniso_U_12
Mn1 0.024(2) 0.0159(7) 0.0255(17) -0.0006(5) -0.0012(5) -0.0004(5)
P1 0.036(4) 0.0191(12) 0.035(3) 0.000 -0.0036(9) 0.000
P2 0.021(3) 0.0239(9) 0.050(2) 0.0036(8) 0.0087(7) -0.0004(9)
O3 0.045(6) 0.027(2) 0.031(5) 0.000(2) 0.011(2) -0.001(2)
O2 0.034(7) 0.034(2) 0.047(5) -0.008(3) 0.009(2) -0.008(3)
O1 0.052(8) 0.022(2) 0.070(6) -0.010(3) -0.006(3) 0.006(3)
N1 0.038(10) 0.027(3) 0.023(8) 0.000 -0.006(3) 0.000
N2 0.016(11) 0.025(3) 0.056(10) 0.000 0.003(4) 0.000
C1 0.035(17) 0.038(5) 0.057(13) 0.000 -0.006(5) 0.000

loop_
_atom_type_symbol
_atom_type_description
_atom_type_scat_dispersion_real
_atom_type_scat_dispersion_imag
_atom_type_scat_source
C C 0.0033 0.0016 'International Tables Vol C Tables 4.2.6.8 and 6.1.1.4'
H H 0.0000 0.0000 'International Tables Vol C Tables 4.2.6.8 and 6.1.1.4'
N N 0.0061 0.0033 'International Tables Vol C Tables 4.2.6.8 and 6.1.1.4'
O O 0.0106 0.0060 'International Tables Vol C Tables 4.2.6.8 and 6.1.1.4'
P P 0.1023 0.0942 'International Tables Vol C Tables 4.2.6.8 and 6.1.1.4'
Mn Mn 0.3368 0.7283 'International Tables Vol C Tables 4.2.6.8 and 6.1.1.4'

loop_
_exptl_crystal_face_index_h
_exptl_crystal_face_index_k
_exptl_crystal_face_index_l
_exptl_crystal_face_perp_dist
1.04 -18.43 -1.37 0.1020
10.00 0.00 8.00 0.0385
7.81 2.03 -8.72 0.1088
-0.44 18.57 0.77 0.1016
-9.78 0.05 -7.79 0.0385
-8.56 -3.40 8.57 0.1085
1.04 -18.43 -1.37 0.1020
10.00 0.00 8.00 0.0385
7.81 2.03 -8.72 0.1088
-0.44 18.57 0.77 0.1016
-9.78 0.05 -7.79 0.0385
-8.56 -3.40 8.57 0.1085
1.04 -18.43 -1.37 0.1020
10.00 0.00 8.00 0.0385
7.81 2.03 -8.72 0.1088
-0.44 18.57 0.77 0.1016
-9.78 0.05 -7.79 0.0385
-8.56 -3.40 8.57 0.1085
1.04 -18.43 -1.37 0.1020
10.00 0.00 8.00 0.0385
7.81 2.03 -8.72 0.1088
-0.44 18.57 0.77 0.1016
-9.78 0.05 -7.79 0.0385
-8.56 -3.40 8.57 0.1085
1.04 -18.43 -1.37 0.1020
10.00 0.00 8.00 0.0385
7.81 2.03 -8.72 0.1088
-0.44 18.57 0.77 0.1016
-9.78 0.05 -7.79 0.0385
-8.56 -3.40 8.57 0.1085
1.04 -18.43 -1.37 0.1020
10.00 0.00 8.00 0.0385
7.81 2.03 -8.72 0.1088
-0.44 18.57 0.77 0.1016
-9.78 0.05 -7.79 0.0385
-8.56 -3.40 8.57 0.1085
1.04 -18.43 -1.37 0.1020
10.00 0.00 8.00 0.0385
7.81 2.03 -8.72 0.1088
-0.44 18.57 0.77 0.1016
-9.78 0.05 -7.79 0.0385
-8.56 -3.40 8.57 0.1085
1.04 -18.43 -1.37 0.1020
10.00 0.00 8.00 0.0385
7.81 2.03 -8.72 0.1088
-0.44 18.57 0.77 0.1016
-9.78 0.05 -7.79 0.0385
-8.56 -3.40 8.57 0.1085
1.04 -18.43 -1.37 0.1020
-8.56 -3.40 8.57 0.1085

loop_
_geom_angle_atom_site_label_1
_geom_angle_atom_site_label_2
_geom_angle_atom_site_label_3
_geom_angle
_geom_angle_site_symmetry_1
_geom_angle_site_symmetry_3
_geom_angle_publ_flag
O3 Mn1 O3 180.0 2_564 6_657 ?
O2 Mn1 O3 90.6(2) . 6_657 ?
O2 Mn1 O3 89.4(2) 5_666 6_657 ?
O2 Mn1 O3 89.4(2) . 2_564 ?
O2 Mn1 O3 90.6(2) 5_666 2_564 ?
O2 Mn1 O2 180.0 . 5_666 ?
O1 Mn1 O3 85.5(2) 5_666 6_657 ?
O1 Mn1 O3 94.5(2) 5_666 2_564 ?
O1 Mn1 O3 85.5(2) . 2_564 ?
O1 Mn1 O3 94.5(2) . 6_657 ?
O1 Mn1 O2 90.8(2) 5_666 5_666 ?
O1 Mn1 O2 89.2(2) 5_666 . ?
O1 Mn1 O2 90.8(2) . . ?
O1 Mn1 O2 89.2(2) . 5_666 ?
O1 Mn1 O1 180.0 5_666 . ?
H1 P1 H2 109.6(3) . . ?
O1 P1 H1 103.6(3) 8_575 . ?
O1 P1 H1 103.6(3) . . ?
O1 P1 H2 111.0(3) . . ?
O1 P1 H2 111.0(3) 8_575 . ?
O1 P1 O1 117.3(5) . 8_575 ?
H4 P2 H3 107.62(18) . . ?
O3 P2 H4 111.6(3) . . ?
O3 P2 H3 106.6(3) . . ?
O2 P2 H4 109.7(3) . . ?
O2 P2 H3 104.9(3) . . ?
O2 P2 O3 115.9(3) . . ?
P2 O3 Mn1 123.9(3) . 2_565 ?
P2 O2 Mn1 129.4(3) . . ?
P1 O1 Mn1 157.4(4) . . ?
H12 N1 H11 107.2 . . ?
N2 N1 H12 107.9 . . ?
N2 N1 H11 107.9 . . ?
N2 N1 C1 117.8(10) . . ?
C1 N1 H12 107.9 . . ?
C1 N1 H11 107.9 . . ?
N1 N2 H10 100.8(7) . . ?
N1 N2 H10 100.8(7) . 8_565 ?
H10 N2 H10 94.4(10) . 8_565 ?
N1 C1 H14 113.4(8) . . ?
N1 C1 H15 113.5(15) . . ?
N1 C1 H13 113.4(8) . . ?
H14 C1 H15 103.8(9) . . ?
H14 C1 H13 108.1(17) . . ?
H15 C1 H13 103.8(9) . . ?

loop_
_geom_bond_atom_site_label_1
_geom_bond_atom_site_label_2
_geom_bond_distance
_geom_bond_site_symmetry_2
_geom_bond_publ_flag
Mn1 O3 2.182(5) 2_564 ?
Mn1 O3 2.182(5) 6_657 ?
Mn1 O2 2.181(6) . ?
Mn1 O2 2.181(6) 5_666 ?
Mn1 O1 2.140(5) 5_666 ?
Mn1 O1 2.140(5) . ?
P1 H1 1.001(3) . ?
P1 H2 0.859(3) . ?
P1 O1 1.470(5) 8_575 ?
P1 O1 1.470(5) . ?
P2 H4 0.799(2) . ?
P2 H3 1.073(2) . ?
P2 O3 1.503(5) . ?
P2 O2 1.474(6) . ?
N1 H12 0.8900 . ?
N1 H11 0.8900 . ?
N1 N2 1.438(13) . ?
N1 C1 1.441(17) . ?
N2 H10 0.865(7) . ?
N2 H10 0.865(7) 8_565 ?
C1 H14 0.960(10) . ?
C1 H15 0.983(13) . ?
C1 H13 0.961(10) . ?

loop_
_geom_torsion_atom_site_label_1
_geom_torsion_atom_site_label_2
_geom_torsion_atom_site_label_3
_geom_torsion_atom_site_label_4
_geom_torsion
_geom_torsion_site_symmetry_1
_geom_torsion_site_symmetry_2
_geom_torsion_site_symmetry_3
_geom_torsion_site_symmetry_4
_geom_torsion_publ_flag
O3 P2 O2 Mn1 -142.0(4) . . . . ?
O2 P2 O3 Mn1 143.1(4) . . . 2_565 ?
O1 P1 O1 Mn1 146.2(8) 8_575 . . . ?
